data_2009527
loop_
_publ_author_name
'Jircitano, A.J.'
'Sommerer, S.O.'
'Shelley, J.J.'
'Westcott, B.L.'
'Suh, Il-Hwan'

_publ_section_title
;
 The self-condensation of a derivative of <i>o</i>-aminobenzaldehyde.
 Structure of the polycyclic bisanhydro trimer of
 2-amino-5-bromobenzaldehyde
;
_journal_issue 3
_journal_name_full 'Acta Crystallographica Section C'
_journal_page_first 445
_journal_page_last 447
_journal_paper_doi 10.1107/S0108270193006894
_journal_volume 50
_journal_year 1994
_chemical_formula_moiety 'C23 H18 Br3 N3 O1,H2 O1'
_chemical_formula_sum 'C23 H20 Br3 N3 O2'
_chemical_formula_weight 610.17
_symmetry_cell_setting orthorhombic
_symmetry_space_group_name_Hall '-P 2ac 2ab'
_symmetry_space_group_name_H-M 'P b c a'
_atom_type_scat_source IntTabIV
_cell_angle_alpha 90.
_cell_angle_beta 90.
_cell_angle_gamma 90.
_cell_formula_units_Z 8
_cell_length_a 20.935(3)
_cell_length_b 22.391(3)
_cell_length_c 9.756(3)
_cell_measurement_reflns_used 25
_cell_measurement_temperature 293
_cell_measurement_theta_max 9.92
_cell_measurement_theta_min 7.32
_cell_volume 4573.2(17)
_diffrn_measurement_device 'Enraf-Nonius CAD-4'
_diffrn_measurement_method \w-2\q
_diffrn_radiation_type MoK\a
_diffrn_radiation_wavelength 0.71069
_diffrn_reflns_limit_h_max 22
_diffrn_reflns_limit_h_min 0
_diffrn_reflns_limit_k_max 22
_diffrn_reflns_limit_k_min 0
_diffrn_reflns_limit_l_max 10
_diffrn_reflns_limit_l_min 0
_diffrn_reflns_number 2953
_diffrn_reflns_theta_max 22
_diffrn_standards_decay_% 2.99
_diffrn_standards_interval_time 100
_diffrn_standards_number 3
_exptl_absorpt_coefficient_mu 5.19
_exptl_absorpt_correction_type none
_exptl_crystal_colour yellow
_exptl_crystal_density_diffrn 1.772
_exptl_crystal_density_meas 1.720(10)
_exptl_crystal_description plate
_exptl_crystal_size_max 0.60
_exptl_crystal_size_mid 0.30
_exptl_crystal_size_min 0.08
_refine_diff_density_max 1.01
_refine_diff_density_min -0.94
_refine_ls_extinction_method none
_refine_ls_goodness_of_fit_obs 0.9352
_refine_ls_hydrogen_treatment noref
_refine_ls_number_parameters 140
_refine_ls_number_reflns 1213
_refine_ls_R_factor_obs 0.0830
_refine_ls_shift/esd_max 0.007
_refine_ls_structure_factor_coef F
_refine_ls_weighting_details 'w = 1/(\s~F~^2^ + 0.012478F^2^)'
_refine_ls_weighting_scheme calc
_refine_ls_wR_factor_obs 0.0895
_reflns_number_observed 1213
_reflns_number_total 2181
_reflns_observed_criterion I>=2\s(I)
_cod_data_source_file cr1063.cif
_cod_data_source_block cr1063_structure_1_of_1
_cod_depositor_comments
;
 Adding the _atom_site_type_symbol data item.

 Antanas Vaitkus,
 2017-01-30

The following automatic conversions were performed:

'_refine_ls_weighting_scheme' value '1/(\s~F~^2^ + 0.012478F^2^)' was
changed to 'calc'. New tag '_refine_ls_weighting_details' was
created. The value of the new tag was set to 'w = 1/(\s~F~^2^ +
0.012478F^2^)'.

Automatic conversion script
Id: cif_fix_values 3143 2015-03-26 13:38:13Z robertas 
;
_cod_original_cell_volume 4573.0(10)
_cod_database_code 2009527

loop_
_atom_site_label
_atom_site_type_symbol
_atom_site_fract_x
_atom_site_fract_y
_atom_site_fract_z
Br1 Br .34350(10) .31580(10) .75360(10)
Br2 Br -.18840(10) .39160(10) .36110(10)
Br3 Br .20720(10) .50550(10) -.07410(10)
C11 C .2705(9) .3152(9) .6342(9)
C12 C .2250(9) .3622(9) .6483(9)
C13 C .1737(8) .3608(8) .5626(8)
C14 C .1660(9) .3143(9) .4696(9)
C15 C .2160(10) .2712(9) .4581(9)
C16 C .2656(9) .2737(9) .5419(9)
C21 C -.1064(10) .3639(9) .2923(9)
C22 C -.0560(10) .3658(9) .3855(9)
C23 C .0029(9) .3451(9) .3354(9)
C24 C .0088(10) .3236(9) .2063(9)
C25 C -.0460(12) .3212(10) .1149(10)
C26 C -.1022(12) .3427(10) .1634(10)
C31 C .1676(9) .4748(9) .0899(9)
C32 C .1563(9) .4157(9) .0977(9)
C33 C .1312(9) .3938(9) .2187(9)
C34 C .1124(9) .4332(9) .3207(9)
C35 C .1268(9) .4936(9) .3081(9)
C36 C .1542(10) .5141(10) .1874(10)
C1 C .1288(9) .4123(9) .5620(9)
C2 C .0606(9) .3499(9) .4316(9)
C3 C .1206(10) .3245(9) .2392(9)
C4 C .0578(12) .4686(10) .7109(10)
C5 C .0232(13) .4622(13) .8411(13)
N1 N .1105(8) .3105(6) .3825(6)
N2 N .0684(8) .3029(8) .1598(8)
N3 N .0837(8) .4111(6) .4459(6)
O1 O .0929(6) .4130(5) .6880(5)
OW O .0736(9) .1868(9) .3648(9)
H12 H .2313 .3984 .7216
H15 H .2141 .2356 .3798
H16 H .3025 .2391 .5327
H22 H -.0599 .3809 .4901
H25 H -.0400 .3051 .0109
H26 H -.1435 .3416 .0957
H32 H .1677 .3868 .0085
H35 H .1148 .5270 .3892
H36 H .1663 .5626 .1682
H1 H .1591 .4523 .5514
H2 H .0444 .3358 .5347
H3 H .1626 .3001 .1999
H4A H .0915 .5074 .7145
H4B H .0249 .4779 .6268
H5A H -.0030 .5037 .8649
H5B H .0578 .4556 .9242
H5C H -.0088 .4261 .8366
HN2 H .0681 .2575 .1798
HW1 H .1137 .2013 .3787
HW2 H .0408 .1668 .3533

loop_
_geom_angle_atom_site_label_1
_geom_angle_atom_site_label_2
_geom_angle_atom_site_label_3
_geom_angle
_geom_angle_publ_flag
Br1 C11 C16 119(2) yes
Br1 C11 C12 118.0(10) yes
Br2 C21 C22 116(2) yes
Br2 C21 C26 119(2) yes
Br3 C31 C32 118(2) yes
Br3 C31 C36 117(2) yes
C11 C16 C15 121(2) yes
C12 C13 C1 119(2) yes
C12 C11 C16 123(2) yes
C13 C14 N1 121(2) yes
C13 C1 O1 110(2) yes
C13 C12 C11 117(2) yes
C14 N1 C2 111(2) yes
C14 C13 C12 121(2) yes
C15 C14 C13 118(2) yes
C15 C14 N1 120(2) yes
C16 C15 C14 120(2) yes
C21 C26 C25 120(3) yes
C22 C21 C26 125(2) yes
C23 C22 C21 115(2) yes
C23 C2 N3 113(2) yes
C23 C24 N2 120(2) yes
C24 C23 C22 121(2) yes
C24 N2 C3 113(2) yes
C25 C24 C23 121(2) yes
C26 C25 C24 117(2) yes
O1 C4 C5 107(2) yes
C31 C36 C35 119(2) yes
C32 C31 C36 125(2) yes
C32 C33 C3 121(2) yes
C33 C32 C31 118(2) yes
C33 C34 N3 120(2) yes
C34 C33 C32 120(2) yes
C34 N3 C2 112(2) yes
C34 N3 C1 112(2) yes
C35 C34 C33 119(2) yes
C35 C34 N3 120(2) yes
C36 C35 C34 119(2) yes
C1 C13 C14 120(2) yes
C1 O1 C4 114(2) yes
C2 C23 C24 121(2) yes
C2 C23 C22 117(2) yes
C2 N3 C1 108.0(10) yes
C3 C33 C34 119(2) yes
C3 N1 C2 107(2) yes
C3 N1 C14 116(2) yes
N1 C2 C23 109(2) yes
N1 C2 N3 111(2) yes
N1 C3 C33 111(2) yes
N2 C3 N1 110(2) yes
N2 C3 C33 112(2) yes
N2 C24 C25 119(2) yes
N3 C1 C13 113(2) yes
N3 C1 O1 109(2) yes

loop_
_geom_bond_atom_site_label_1
_geom_bond_atom_site_label_2
_geom_bond_distance
_geom_bond_publ_flag
C11 C12 1.43(3) yes
C12 C13 1.36(3) yes
C13 C14 1.39(3) yes
C14 C15 1.43(3) yes
C15 C16 1.32(3) yes
C11 C16 1.30(3) yes
C1 C13 1.49(3) yes
N1 C14 1.44(3) yes
C11 Br1 1.92(2) yes
C21 C22 1.39(3) yes
C22 C23 1.41(3) yes
C23 C24 1.35(3) yes
C24 C25 1.45(3) yes
C25 C26 1.36(3) yes
C21 C26 1.35(3) yes
C2 C23 1.53(3) yes
N2 C24 1.41(3) yes
C21 Br2 1.95(2) yes
C31 C32 1.35(3) yes
C32 C33 1.38(3) yes
C33 C34 1.39(3) yes
C34 C35 1.39(3) yes
C35 C36 1.39(3) yes
C31 C36 1.33(3) yes
C3 C33 1.58(3) yes
N3 C34 1.45(3) yes
C31 Br3 1.93(3) yes
C1 N3 1.47(3) yes
C1 O1 1.44(3) yes
O1 C4 1.46(3) yes
C4 C5 1.47(3) yes
C2 N1 1.45(3) yes
C2 N3 1.46(3) yes
C3 N1 1.45(3) yes
C3 N2 1.43(3) yes
